data_4024589
loop_
_publ_author_name
'Ondrej Kundrat'
'Ivana Cisarova'
'Stanislav B\"ohm'
'Michaela Pojarova'
'Pavel Lhotak'

_publ_section_title
;
Uncommon Regioselectivity in Thiacalix[4]arene Formylation
;
_journal_name_full 'Journal of Organic Chemistry'
_journal_page_first 4592
_journal_page_last 4596
_journal_paper_doi 10.1021/jo9005574
_journal_volume 74
_journal_year 2009
_chemical_formula_sum 'C38 H40 O6 S4'
_chemical_formula_weight 720.94
_chemical_name_systematic
; 
 ? 
;
_space_group_IT_number 14
_symmetry_cell_setting monoclinic
_symmetry_space_group_name_Hall '-P 2yn'
_symmetry_space_group_name_H-M 'P 1 21/n 1'
_atom_sites_solution_hydrogens geom
_atom_sites_solution_primary direct
_atom_sites_solution_secondary difmap
_audit_creation_method SHELXL-97
_cell_angle_alpha 90.00
_cell_angle_beta 92.19(3)
_cell_angle_gamma 90.00
_cell_formula_units_Z 4
_cell_length_a 10.786(2)
_cell_length_b 17.384(4)
_cell_length_c 19.229(4)
_cell_measurement_temperature 173(2)
_cell_volume 3602.9(13)
_computing_cell_refinement 'COLLECT and DENZO'
_computing_data_collection 'COLLECT (Hooft, 1998) and DENZO (Otwinowski & Minor, 1997)'
_computing_data_reduction 'COLLECT and DENZO'
_computing_structure_refinement 'SHELXL-97 (Sheldrick, 1997)'
_computing_structure_solution 'SHELXS-97 (Sheldrick, 1990)'
_diffrn_ambient_temperature 150(2)
_diffrn_measured_fraction_theta_full 0.986
_diffrn_measured_fraction_theta_max 0.986
_diffrn_measurement_device_type 'Nonius KappaCCD area detector'
_diffrn_measurement_method '\f and \w scans to fill the Ewald sphere'
_diffrn_radiation_monochromator graphite
_diffrn_radiation_source 'fine-focus sealed tube'
_diffrn_radiation_type MoK\a
_diffrn_radiation_wavelength 0.71073
_diffrn_reflns_av_R_equivalents 0.0195
_diffrn_reflns_av_sigmaI/netI 0.0276
_diffrn_reflns_limit_h_max 12
_diffrn_reflns_limit_h_min -12
_diffrn_reflns_limit_k_max 20
_diffrn_reflns_limit_k_min -20
_diffrn_reflns_limit_l_max 22
_diffrn_reflns_limit_l_min -22
_diffrn_reflns_number 12503
_diffrn_reflns_theta_full 25.20
_diffrn_reflns_theta_max 25.20
_diffrn_reflns_theta_min 2.12
_exptl_absorpt_coefficient_mu 0.309
_exptl_absorpt_correction_type integration
_exptl_crystal_colour colourless
_exptl_crystal_density_diffrn 1.329
_exptl_crystal_density_method 'not measured'
_exptl_crystal_description needles
_exptl_crystal_F_000 1520
_exptl_crystal_size_max 0.75
_exptl_crystal_size_mid 0.50
_exptl_crystal_size_min 0.12
_refine_diff_density_max 0.528
_refine_diff_density_min -0.358
_refine_diff_density_rms 0.060
_refine_ls_extinction_method none
_refine_ls_goodness_of_fit_ref 1.137
_refine_ls_hydrogen_treatment constr
_refine_ls_matrix_type full
_refine_ls_number_parameters 454
_refine_ls_number_reflns 6384
_refine_ls_number_restraints 14
_refine_ls_restrained_S_all 1.139
_refine_ls_R_factor_all 0.0680
_refine_ls_R_factor_gt 0.0564
_refine_ls_shift/su_max 0.000
_refine_ls_shift/su_mean 0.000
_refine_ls_structure_factor_coef Fsqd
_refine_ls_weighting_details 'calc w=1/[\s^2^(Fo^2^)+(0.0395P)^2^+8.1730P] where P=(Fo^2^+2Fc^2^)/3'
_refine_ls_weighting_scheme calc
_refine_ls_wR_factor_gt 0.1468
_refine_ls_wR_factor_ref 0.1526
_reflns_number_gt 5365
_reflns_number_total 6384
_reflns_threshold_expression >2sigma(I)
_cod_data_source_file jo9005574_si_001.cif
_cod_data_source_block ok419-1
_cod_original_sg_symbol_H-M P21/n
_cod_database_code 4024589

loop_
_symmetry_equiv_pos_as_xyz
'x, y, z'
'-x+1/2, y+1/2, -z+1/2'
'-x, -y, -z'
'x-1/2, -y-1/2, z-1/2'

loop_
_atom_site_label
_atom_site_type_symbol
_atom_site_fract_x
_atom_site_fract_y
_atom_site_fract_z
_atom_site_U_iso_or_equiv
_atom_site_adp_type
_atom_site_occupancy
_atom_site_symmetry_multiplicity
_atom_site_calc_flag
_atom_site_refinement_flags
_atom_site_disorder_assembly
_atom_site_disorder_group
S2 S 0.85405(8) 0.96263(4) -0.14693(4) 0.0413(2) Uani 1 1 d . A 1
S8 S 0.85895(7) 0.75437(4) 0.07079(4) 0.03772(18) Uani 1 1 d . A 1
S14 S 0.95199(8) 0.52475(4) -0.11921(4) 0.0415(2) Uani 1 1 d . A 1
S20 S 0.85830(10) 0.72764(5) -0.34369(4) 0.0545(3) Uani 1 1 d . A 1
O5 O 1.2185(2) 1.02079(13) -0.07597(12) 0.0504(6) Uani 1 1 d . A 1
O6 O 0.5787(3) 0.45251(17) -0.08874(15) 0.0786(9) Uani 1 1 d . A 1
C1 C 0.7807(3) 0.89576(17) -0.20478(15) 0.0387(7) Uani 1 1 d D A 1
C3 C 0.9328(2) 0.90964(15) -0.07990(13) 0.0281(6) Uani 1 1 d . A 1
C4 C 1.0513(3) 0.93524(15) -0.05749(14) 0.0299(6) Uani 1 1 d . A 1
C5 C 1.1071(3) 0.90556(16) 0.00313(14) 0.0313(7) Uani 1 1 d . A 1
H5 H 1.1855 0.9246 0.0194 0.038 Uiso 1 1 calc R A 1
C6 C 1.0495(3) 0.84893(16) 0.03954(14) 0.0322(7) Uani 1 1 d . A 1
H6 H 1.0888 0.8286 0.0806 0.039 Uiso 1 1 calc R A 1
C7 C 0.9336(3) 0.82086(15) 0.01679(14) 0.0292(6) Uani 1 1 d . A 1
C9 C 0.8114(3) 0.67730(16) 0.01627(14) 0.0336(7) Uani 1 1 d . A 1
C10 C 0.6946(3) 0.64540(19) 0.02745(16) 0.0420(8) Uani 1 1 d . A 1
H10 H 0.6420 0.6686 0.0600 0.050 Uiso 1 1 calc R A 1
C11 C 0.6556(3) 0.58106(19) -0.00807(17) 0.0459(8) Uani 1 1 d . A 1
H11 H 0.5769 0.5595 0.0009 0.055 Uiso 1 1 calc R A 1
C12 C 0.7292(3) 0.54685(18) -0.05700(16) 0.0400(8) Uani 1 1 d . A 1
C13 C 0.8471(3) 0.57731(16) -0.06827(14) 0.0344(7) Uani 1 1 d . A 1
C15 C 0.9890(3) 0.57933(16) -0.19312(15) 0.0340(7) Uani 1 1 d . A 1
C16 C 1.1003(3) 0.55737(19) -0.22189(17) 0.0428(8) Uani 1 1 d . A 1
H16 H 1.1532 0.5218 -0.1978 0.051 Uiso 1 1 calc R A 1
C17 C 1.1344(3) 0.5866(2) -0.28459(18) 0.0527(9) Uani 1 1 d . A 1
H17 H 1.2087 0.5697 -0.3047 0.063 Uiso 1 1 calc R A 1
C18 C 1.0598(3) 0.6409(2) -0.31849(17) 0.0495(9) Uani 1 1 d . A 1
H18 H 1.0846 0.6621 -0.3613 0.059 Uiso 1 1 calc R A 1
C19 C 0.9489(3) 0.66475(18) -0.29042(15) 0.0405(8) Uani 1 1 d . A 1
C21 C 0.7835(3) 0.79408(18) -0.28966(15) 0.0441(8) Uani 1 1 d . A 1
C22 C 0.6585(3) 0.80757(19) -0.30513(16) 0.0493(9) Uani 1 1 d . A 1
H22 H 0.6161 0.7768 -0.3392 0.059 Uiso 1 1 calc R A 1
C23 C 0.5949(3) 0.8649(2) -0.27184(17) 0.0500(9) Uani 1 1 d . A 1
H23 H 0.5099 0.8742 -0.2838 0.060 Uiso 1 1 calc R A 1
C24 C 0.6552(3) 0.90851(18) -0.22109(16) 0.0427(8) Uani 1 1 d . A 1
H24 H 0.6114 0.9472 -0.1973 0.051 Uiso 1 1 calc R A 1
C25 C 0.8738(2) 0.85156(15) -0.04279(14) 0.0283(6) Uani 1 1 d . A 1
C26 C 0.8881(3) 0.64279(16) -0.03196(14) 0.0309(6) Uani 1 1 d . A 1
C27 C 0.9118(3) 0.63303(16) -0.22747(14) 0.0328(7) Uani 1 1 d . A 1
C28 C 0.8462(3) 0.83901(18) -0.23867(15) 0.0409(8) Uani 1 1 d D A 1
C41 C 1.1209(3) 0.99317(18) -0.09616(16) 0.0405(8) Uani 1 1 d . A 1
H41 H 1.0868 1.0099 -0.1399 0.049 Uiso 1 1 calc R A 1
C42 C 0.6796(3) 0.4802(2) -0.09756(18) 0.0523(9) Uani 1 1 d . A 1
H42 H 0.7295 0.4584 -0.1321 0.063 Uiso 1 1 calc R A 1
O1 O 0.76011(17) 0.82466(11) -0.06496(10) 0.0330(5) Uani 1 1 d . A 1
C29 C 0.6575(3) 0.86609(19) -0.03608(17) 0.0403(8) Uani 1 1 d . A 1
H29A H 0.6564 0.9199 -0.0530 0.048 Uiso 1 1 calc R A 1
H29B H 0.6664 0.8668 0.0153 0.048 Uiso 1 1 calc R A 1
C30 C 0.5393(3) 0.8260(2) -0.0587(2) 0.0499(9) Uani 1 1 d . A 1
H30A H 0.5394 0.7732 -0.0393 0.060 Uiso 1 1 calc R A 1
H30B H 0.5345 0.8220 -0.1101 0.060 Uiso 1 1 calc R A 1
C31 C 0.4269(3) 0.8694(2) -0.0341(2) 0.0641(11) Uani 1 1 d . A 1
H31A H 0.4321 0.8738 0.0167 0.096 Uiso 1 1 calc R A 1
H31B H 0.3512 0.8414 -0.0484 0.096 Uiso 1 1 calc R A 1
H31C H 0.4248 0.9209 -0.0549 0.096 Uiso 1 1 calc R A 1
O2 O 1.00328(17) 0.67239(11) -0.04372(10) 0.0338(5) Uani 1 1 d . A 1
C32 C 1.0999(3) 0.6441(2) 0.00451(18) 0.0472(9) Uani 1 1 d . A 1
H32A H 1.1066 0.5875 0.0004 0.057 Uiso 1 1 calc R A 1
H32B H 1.0784 0.6565 0.0528 0.057 Uiso 1 1 calc R A 1
C33 C 1.2213(3) 0.6805(2) -0.0113(2) 0.0568(10) Uani 1 1 d . A 1
H33A H 1.2095 0.7368 -0.0153 0.068 Uiso 1 1 calc R A 1
H33B H 1.2811 0.6710 0.0281 0.068 Uiso 1 1 calc R A 1
C34 C 1.2752(4) 0.6517(3) -0.0760(2) 0.0714(12) Uani 1 1 d . A 1
H34A H 1.2878 0.5960 -0.0724 0.107 Uiso 1 1 calc R A 1
H34B H 1.3549 0.6770 -0.0828 0.107 Uiso 1 1 calc R A 1
H34C H 1.2183 0.6629 -0.1157 0.107 Uiso 1 1 calc R A 1
O3 O 0.80286(18) 0.65512(11) -0.19872(10) 0.0359(5) Uani 1 1 d . A 1
C35 C 0.6935(3) 0.61990(18) -0.22974(16) 0.0403(8) Uani 1 1 d . A 1
H35A H 0.6957 0.5637 -0.2217 0.048 Uiso 1 1 calc R A 1
H35B H 0.6898 0.6292 -0.2806 0.048 Uiso 1 1 calc R A 1
C36 C 0.5810(3) 0.65430(19) -0.19726(17) 0.0451(8) Uani 1 1 d . A 1
H36A H 0.5845 0.7111 -0.2009 0.054 Uiso 1 1 calc R A 1
H36B H 0.5815 0.6406 -0.1473 0.054 Uiso 1 1 calc R A 1
C37 C 0.4611(3) 0.6251(3) -0.2332(2) 0.0646(11) Uani 1 1 d . A 1
H37A H 0.4619 0.6369 -0.2830 0.097 Uiso 1 1 calc R A 1
H37B H 0.3898 0.6504 -0.2129 0.097 Uiso 1 1 calc R A 1
H37C H 0.4547 0.5694 -0.2268 0.097 Uiso 1 1 calc R A 1
O4 O 0.9752(3) 0.82890(17) -0.22610(13) 0.0346(7) Uani 0.72 1 d PD A 1
C38 C 1.0593(4) 0.8678(3) -0.2717(2) 0.0495(13) Uani 0.72 1 d PD A 1
H38A H 1.0633 0.9231 -0.2597 0.059 Uiso 0.72 1 calc PR A 1
H38B H 1.0275 0.8631 -0.3205 0.059 Uiso 0.72 1 calc PR A 1
C39 C 1.1867(5) 0.8335(4) -0.2649(3) 0.0665(15) Uani 0.72 1 d PD A 1
H39A H 1.1812 0.7786 -0.2786 0.080 Uiso 0.72 1 calc PR A 1
H39B H 1.2401 0.8596 -0.2983 0.080 Uiso 0.72 1 calc PR A 1
C40 C 1.2475(5) 0.8381(4) -0.1953(3) 0.0785(18) Uani 0.72 1 d PD A 1
H40A H 1.2659 0.8919 -0.1840 0.118 Uiso 0.72 1 calc PR A 1
H40B H 1.3248 0.8085 -0.1946 0.118 Uiso 0.72 1 calc PR A 1
H40C H 1.1922 0.8169 -0.1608 0.118 Uiso 0.72 1 calc PR A 1
O4A O 0.9507(7) 0.8152(5) -0.2064(4) 0.0346(7) Uani 0.28 1 d PD B 2
C38A C 1.0446(10) 0.8522(9) -0.2449(7) 0.0495(13) Uani 0.28 1 d PD B 2
H38C H 1.0435 0.9087 -0.2382 0.059 Uiso 0.28 1 calc PR B 2
H38D H 1.0357 0.8403 -0.2952 0.059 Uiso 0.28 1 calc PR B 2
C39A C 1.1610(10) 0.8163(9) -0.2120(7) 0.0665(15) Uani 0.28 1 d PD B 2
H39C H 1.1636 0.8266 -0.1614 0.080 Uiso 0.28 1 calc PR B 2
H39D H 1.1576 0.7599 -0.2188 0.080 Uiso 0.28 1 calc PR B 2
C40A C 1.2769(12) 0.8469(11) -0.2425(9) 0.0785(18) Uani 0.28 1 d PD B 2
H40D H 1.2842 0.8268 -0.2897 0.118 Uiso 0.28 1 calc PR B 2
H40E H 1.3490 0.8308 -0.2135 0.118 Uiso 0.28 1 calc PR B 2
H40F H 1.2732 0.9032 -0.2440 0.118 Uiso 0.28 1 calc PR B 2

loop_
_atom_site_aniso_label
_atom_site_aniso_U_11
_atom_site_aniso_U_22
_atom_site_aniso_U_33
_atom_site_aniso_U_23
_atom_site_aniso_U_13
_atom_site_aniso_U_12
S2 0.0581(5) 0.0280(4) 0.0363(4) 0.0009(3) -0.0160(3) 0.0020(3)
S8 0.0503(4) 0.0371(4) 0.0261(3) -0.0011(3) 0.0066(3) -0.0038(3)
S14 0.0519(4) 0.0302(4) 0.0428(4) -0.0006(3) 0.0083(3) 0.0041(3)
S20 0.0897(7) 0.0473(5) 0.0257(4) -0.0033(3) -0.0081(4) 0.0014(5)
O5 0.0469(13) 0.0419(12) 0.0626(15) -0.0046(11) 0.0060(11) -0.0144(10)
O6 0.0685(16) 0.0881(19) 0.0804(19) -0.0276(16) 0.0196(14) -0.0438(15)
C1 0.0528(18) 0.0316(15) 0.0306(15) 0.0025(12) -0.0129(13) -0.0009(14)
C3 0.0335(14) 0.0243(13) 0.0260(13) -0.0037(11) -0.0037(11) 0.0039(11)
C4 0.0347(15) 0.0248(13) 0.0301(14) -0.0060(11) 0.0012(11) 0.0002(11)
C5 0.0277(14) 0.0321(14) 0.0338(14) -0.0101(12) -0.0038(11) 0.0023(12)
C6 0.0333(14) 0.0335(15) 0.0290(14) -0.0015(12) -0.0069(11) 0.0053(12)
C7 0.0326(14) 0.0274(13) 0.0276(13) -0.0032(11) 0.0026(11) 0.0016(11)
C9 0.0406(16) 0.0333(15) 0.0273(14) 0.0037(12) 0.0044(12) -0.0025(13)
C10 0.0421(17) 0.0472(18) 0.0376(16) 0.0013(14) 0.0115(13) -0.0032(14)
C11 0.0381(17) 0.0493(19) 0.0510(19) 0.0038(15) 0.0092(14) -0.0115(15)
C12 0.0435(17) 0.0391(16) 0.0377(16) 0.0011(13) 0.0048(13) -0.0085(14)
C13 0.0437(16) 0.0287(14) 0.0310(14) 0.0035(12) 0.0033(12) -0.0027(13)
C15 0.0378(15) 0.0313(15) 0.0330(14) -0.0066(12) 0.0027(12) -0.0036(12)
C16 0.0330(16) 0.0461(18) 0.0492(18) -0.0115(15) 0.0014(14) 0.0012(14)
C17 0.0420(18) 0.067(2) 0.0499(19) -0.0164(17) 0.0145(15) -0.0031(17)
C18 0.055(2) 0.059(2) 0.0349(16) -0.0066(15) 0.0129(15) -0.0121(17)
C19 0.0536(18) 0.0384(16) 0.0295(15) -0.0066(13) 0.0008(13) -0.0049(14)
C21 0.069(2) 0.0345(16) 0.0280(15) 0.0011(13) -0.0114(14) -0.0001(15)
C22 0.067(2) 0.0414(18) 0.0372(17) 0.0037(14) -0.0234(15) -0.0118(16)
C23 0.0522(19) 0.0501(19) 0.0461(18) 0.0112(15) -0.0208(15) -0.0069(16)
C24 0.0497(18) 0.0381(17) 0.0395(16) 0.0072(13) -0.0107(14) 0.0025(14)
C25 0.0292(14) 0.0270(13) 0.0284(13) -0.0049(11) -0.0015(11) 0.0024(11)
C26 0.0329(14) 0.0322(14) 0.0275(13) 0.0062(11) 0.0016(11) -0.0027(12)
C27 0.0364(15) 0.0298(14) 0.0323(14) -0.0082(12) 0.0039(12) -0.0041(12)
C28 0.0520(18) 0.0362(16) 0.0332(15) 0.0018(13) -0.0171(13) 0.0038(14)
C41 0.0494(18) 0.0356(16) 0.0367(16) -0.0036(13) 0.0046(14) -0.0037(14)
C42 0.060(2) 0.0465(19) 0.051(2) -0.0060(16) 0.0076(16) -0.0192(17)
O1 0.0264(10) 0.0332(10) 0.0391(11) -0.0061(8) -0.0047(8) -0.0011(8)
C29 0.0286(15) 0.0442(17) 0.0481(18) -0.0083(14) -0.0007(13) 0.0030(13)
C30 0.0284(16) 0.051(2) 0.070(2) -0.0043(17) -0.0025(15) 0.0004(14)
C31 0.0286(17) 0.076(3) 0.087(3) -0.001(2) -0.0006(17) 0.0048(17)
O2 0.0343(10) 0.0316(10) 0.0358(10) 0.0018(8) 0.0046(8) -0.0045(8)
C32 0.0374(17) 0.0514(19) 0.0521(19) 0.0007(16) -0.0070(14) 0.0012(15)
C33 0.0441(19) 0.054(2) 0.072(2) -0.0112(19) -0.0026(17) -0.0014(16)
C34 0.063(2) 0.076(3) 0.076(3) -0.015(2) 0.013(2) -0.014(2)
O3 0.0368(11) 0.0366(11) 0.0343(10) -0.0077(9) 0.0014(8) 0.0035(9)
C35 0.0384(16) 0.0419(17) 0.0403(17) -0.0066(14) -0.0014(13) 0.0015(14)
C36 0.0427(17) 0.0440(18) 0.0488(18) -0.0026(15) 0.0046(14) 0.0053(15)
C37 0.0402(19) 0.081(3) 0.073(3) -0.013(2) 0.0026(18) 0.0005(19)
O4 0.0457(15) 0.0368(14) 0.0208(15) 0.0085(11) -0.0063(12) 0.0046(12)
C38 0.046(2) 0.062(3) 0.041(3) 0.006(2) 0.000(2) -0.003(2)
C39 0.048(3) 0.089(4) 0.062(3) -0.005(3) -0.004(3) -0.003(3)
C40 0.055(3) 0.112(5) 0.068(4) -0.004(4) -0.002(3) 0.008(3)
O4A 0.0457(15) 0.0368(14) 0.0208(15) 0.0085(11) -0.0063(12) 0.0046(12)
C38A 0.046(2) 0.062(3) 0.041(3) 0.006(2) 0.000(2) -0.003(2)
C39A 0.048(3) 0.089(4) 0.062(3) -0.005(3) -0.004(3) -0.003(3)
C40A 0.055(3) 0.112(5) 0.068(4) -0.004(4) -0.002(3) 0.008(3)

loop_
_atom_type_symbol
_atom_type_description
_atom_type_scat_dispersion_real
_atom_type_scat_dispersion_imag
_atom_type_scat_source
C C 0.0033 0.0016 'International Tables Vol C Tables 4.2.6.8 and 6.1.1.4'
H H 0.0000 0.0000 'International Tables Vol C Tables 4.2.6.8 and 6.1.1.4'
O O 0.0106 0.0060 'International Tables Vol C Tables 4.2.6.8 and 6.1.1.4'
S S 0.1246 0.1234 'International Tables Vol C Tables 4.2.6.8 and 6.1.1.4'

loop_
_geom_angle_atom_site_label_1
_geom_angle_atom_site_label_2
_geom_angle_atom_site_label_3
_geom_angle
_geom_angle_site_symmetry_1
_geom_angle_site_symmetry_3
_geom_angle_publ_flag
C3 S2 C1 107.76(13) . . ?
C9 S8 C7 106.00(13) . . ?
C15 S14 C13 109.59(14) . . ?
C19 S20 C21 108.54(14) . . ?
C28 C1 C24 120.9(3) . . ?
C28 C1 S2 122.4(2) . . ?
C24 C1 S2 116.3(2) . . ?
C25 C3 C4 119.8(2) . . ?
C25 C3 S2 121.9(2) . . ?
C4 C3 S2 117.6(2) . . ?
C5 C4 C3 119.9(3) . . ?
C5 C4 C41 117.6(3) . . ?
C3 C4 C41 122.5(3) . . ?
C6 C5 C4 120.3(3) . . ?
C5 C6 C7 120.6(3) . . ?
C25 C7 C6 120.1(3) . . ?
C25 C7 S8 121.6(2) . . ?
C6 C7 S8 117.8(2) . . ?
C10 C9 C26 119.3(3) . . ?
C10 C9 S8 116.9(2) . . ?
C26 C9 S8 123.6(2) . . ?
C11 C10 C9 120.6(3) . . ?
C10 C11 C12 121.0(3) . . ?
C11 C12 C13 119.2(3) . . ?
C11 C12 C42 119.1(3) . . ?
C13 C12 C42 121.6(3) . . ?
C26 C13 C12 120.1(3) . . ?
C26 C13 S14 119.8(2) . . ?
C12 C13 S14 119.4(2) . . ?
C16 C15 C27 120.1(3) . . ?
C16 C15 S14 113.3(2) . . ?
C27 C15 S14 126.1(2) . . ?
C17 C16 C15 120.7(3) . . ?
C16 C17 C18 119.7(3) . . ?
C17 C18 C19 120.8(3) . . ?
C18 C19 C27 119.7(3) . . ?
C18 C19 S20 115.0(2) . . ?
C27 C19 S20 125.0(2) . . ?
C22 C21 C28 119.5(3) . . ?
C22 C21 S20 116.4(2) . . ?
C28 C21 S20 123.6(3) . . ?
C23 C22 C21 121.2(3) . . ?
C24 C23 C22 119.7(3) . . ?
C23 C24 C1 119.9(3) . . ?
O1 C25 C7 120.3(2) . . ?
O1 C25 C3 120.5(2) . . ?
C7 C25 C3 119.2(2) . . ?
O2 C26 C13 119.7(2) . . ?
O2 C26 C9 120.7(2) . . ?
C13 C26 C9 119.7(3) . . ?
O3 C27 C15 120.0(2) . . ?
O3 C27 C19 121.0(3) . . ?
C15 C27 C19 119.0(3) . . ?
C1 C28 C21 118.8(3) . . ?
C1 C28 O4 121.5(3) . . ?
C21 C28 O4 119.6(3) . . ?
O5 C41 C4 124.3(3) . . ?
O6 C42 C12 123.1(3) . . ?
C25 O1 C29 113.6(2) . . ?
O1 C29 C30 108.1(2) . . ?
C29 C30 C31 111.0(3) . . ?
C26 O2 C32 113.5(2) . . ?
O2 C32 C33 109.8(3) . . ?
C34 C33 C32 113.7(3) . . ?
C27 O3 C35 114.5(2) . . ?
O3 C35 C36 108.6(2) . . ?
C35 C36 C37 111.1(3) . . ?
C28 O4 C38 118.1(3) . . ?
O4 C38 C39 110.7(4) . . ?
C40 C39 C38 115.7(5) . . ?
O4A C38A C39A 101.0(9) . . ?
C40A C39A C38A 112.4(12) . . ?

loop_
_geom_bond_atom_site_label_1
_geom_bond_atom_site_label_2
_geom_bond_distance
_geom_bond_site_symmetry_2
_geom_bond_publ_flag
S2 C3 1.774(3) . ?
S2 C1 1.774(3) . ?
S8 C9 1.765(3) . ?
S8 C7 1.768(3) . ?
S14 C15 1.767(3) . ?
S14 C13 1.778(3) . ?
S20 C19 1.767(3) . ?
S20 C21 1.769(3) . ?
O5 C41 1.207(4) . ?
O6 C42 1.207(4) . ?
C1 C28 1.390(4) . ?
C1 C24 1.395(4) . ?
C3 C25 1.403(4) . ?
C3 C4 1.405(4) . ?
C4 C5 1.391(4) . ?
C4 C41 1.475(4) . ?
C5 C6 1.370(4) . ?
C6 C7 1.397(4) . ?
C7 C25 1.399(4) . ?
C9 C10 1.401(4) . ?
C9 C26 1.401(4) . ?
C10 C11 1.369(5) . ?
C11 C12 1.388(4) . ?
C12 C13 1.402(4) . ?
C12 C42 1.484(4) . ?
C13 C26 1.398(4) . ?
C15 C16 1.395(4) . ?
C15 C27 1.400(4) . ?
C16 C17 1.371(5) . ?
C17 C18 1.387(5) . ?
C18 C19 1.394(5) . ?
C19 C27 1.402(4) . ?
C21 C22 1.389(5) . ?
C21 C28 1.406(4) . ?
C22 C23 1.381(5) . ?
C23 C24 1.380(4) . ?
C25 O1 1.366(3) . ?
C26 O2 1.371(3) . ?
C27 O3 1.372(3) . ?
C28 O4 1.414(4) . ?
O1 C29 1.449(3) . ?
C29 C30 1.503(4) . ?
C30 C31 1.519(5) . ?
O2 C32 1.454(4) . ?
C32 C33 1.496(5) . ?
C33 C34 1.481(5) . ?
O3 C35 1.438(3) . ?
C35 C36 1.509(4) . ?
C36 C37 1.529(5) . ?
O4 C38 1.452(5) . ?
C38 C39 1.499(7) . ?
C39 C40 1.470(7) . ?
O4A C38A 1.430(12) . ?
C38A C39A 1.518(14) . ?
C39A C40A 1.498(14) . ?
